data_4126364
loop_
_publ_author_name
'R\"osel, S\"oren'
'Quanz, Henrik'
'Logemann, Christian'
'Becker, Jonathan'
'Mossou, Estelle'
'Ca\~nadillas-Delgado, Laura'
'Caldeweyher, Eike'
'Grimme, Stefan'
'Schreiner, Peter R.'

_publ_section_title
;
 London Dispersion Enables the Shortest Intermolecular Hydrocarbon
 H&#x00B7;&#x00B7;&#x00B7;H Contact.
;
_journal_issue 22
_journal_name_full 'Journal of the American Chemical Society'
_journal_page_first 7428
_journal_page_last 7431
_journal_paper_doi 10.1021/jacs.7b01879
_journal_volume 139
_journal_year 2017
_chemical_formula_moiety 'C43 H64'
_chemical_formula_sum 'C43 H64'
_chemical_formula_weight 580.94
_chemical_name_systematic Tri(3,5-di-tert-butylphenyl)methane
_space_group_crystal_system cubic
_space_group_IT_number 198
_space_group_name_Hall 'P 2ac 2ab 3'
_space_group_name_H-M_alt 'P 21 3'
_symmetry_space_group_name_Hall 'P 2ac 2ab 3'
_symmetry_space_group_name_H-M 'P 21 3'
_atom_sites_solution_hydrogens difmap
_atom_sites_solution_primary direct
_atom_sites_solution_secondary difmap
_audit_creation_method SHELXL-2016/6
_cell_angle_alpha 90
_cell_angle_beta 90
_cell_angle_gamma 90
_cell_formula_units_Z 8
_cell_length_a 19.8599(3)
_cell_length_b 19.8599(3)
_cell_length_c 19.8599(3)
_cell_measurement_reflns_used 8796
_cell_measurement_temperature 20(2)
_cell_measurement_theta_max 61.263
_cell_measurement_theta_min 4.782
_cell_volume 7833.1(2)
_computing_cell_refinement 'ILL program RAFD19'
_computing_data_collection 'ILL program Multi Detector Acquisition software'
_computing_data_reduction 'ILL program RETREAT'
_computing_structure_refinement 'SHELXL-2016/6 (Sheldrick, 2016)'
_computing_structure_solution 'SHELXT (Sheldrick, 2015)'
_diffrn_ambient_temperature 20(2)
_diffrn_measured_fraction_theta_full 0.998
_diffrn_measured_fraction_theta_max 0.993
_diffrn_measurement_device_type '4 circle diffractometer D19'
_diffrn_measurement_method 'omega scan (step width in omega 0.07deg)'
_diffrn_radiation_type neutron
_diffrn_radiation_wavelength 1.1702
_diffrn_reflns_av_R_equivalents 0.0384
_diffrn_reflns_av_unetI/netI 0.0270
_diffrn_reflns_Laue_measured_fraction_full 0.998
_diffrn_reflns_Laue_measured_fraction_max 0.993
_diffrn_reflns_limit_h_max 29
_diffrn_reflns_limit_h_min -25
_diffrn_reflns_limit_k_max 29
_diffrn_reflns_limit_k_min -10
_diffrn_reflns_limit_l_max 26
_diffrn_reflns_limit_l_min -27
_diffrn_reflns_number 40047
_diffrn_reflns_point_group_measured_fraction_full 0.998
_diffrn_reflns_point_group_measured_fraction_max 0.972
_diffrn_reflns_theta_full 44.597
_diffrn_reflns_theta_max 61.275
_diffrn_reflns_theta_min 4.780
_diffrn_source 'neutron reactor, ILL Grenoble'
_exptl_absorpt_coefficient_mu 0.189
_exptl_absorpt_correction_T_max 0.549
_exptl_absorpt_correction_T_min 0.476
_exptl_absorpt_correction_type gaussian
_exptl_absorpt_process_details 'ILL program D19abs'
_exptl_crystal_colour colourless
_exptl_crystal_density_diffrn 0.985
_exptl_crystal_description blocks
_exptl_crystal_F_000 2576
_exptl_crystal_size_max 4.600
_exptl_crystal_size_mid 4.400
_exptl_crystal_size_min 3.600
_refine_diff_density_max 0.485
_refine_diff_density_min -0.567
_refine_diff_density_rms 0.105
_refine_ls_abs_structure_details
;
 Flack x determined using 3777 quotients [(I+)-(I-)]/[(I+)+(I-)]
 (Parsons, Flack and Wagner, Acta Cryst. B69 (2013) 249-259).
;
_refine_ls_abs_structure_Flack 0.2(6)
_refine_ls_extinction_coef 0.00126(3)
_refine_ls_extinction_expression Fc^*^=kFc[1+0.001xFc^2^\l^3^/sin(2\q)]^-1/4^
_refine_ls_extinction_method 'SHELXL-2016/6 (Sheldrick 2016)'
_refine_ls_goodness_of_fit_ref 1.144
_refine_ls_hydrogen_treatment refall
_refine_ls_matrix_type full
_refine_ls_number_parameters 644
_refine_ls_number_reflns 8987
_refine_ls_number_restraints 0
_refine_ls_restrained_S_all 1.144
_refine_ls_R_factor_all 0.0323
_refine_ls_R_factor_gt 0.0310
_refine_ls_shift/su_max 0.001
_refine_ls_shift/su_mean 0.000
_refine_ls_structure_factor_coef Fsqd
_refine_ls_weighting_details 'w=1/[\s^2^(Fo^2^)+(0.0150P)^2^+23.7573P] where P=(Fo^2^+2Fc^2^)/3'
_refine_ls_weighting_scheme calc
_refine_ls_wR_factor_gt 0.0659
_refine_ls_wR_factor_ref 0.0666
_reflns_Friedel_coverage 0.824
_reflns_Friedel_fraction_full 0.999
_reflns_Friedel_fraction_max 0.948
_reflns_number_gt 8767
_reflns_number_total 8987
_reflns_threshold_expression 'I > 2\s(I)'
_cod_data_source_file ja7b01879_si_002.cif
_cod_data_source_block sr220_xl_can
_cod_original_cell_volume 7833.1(4)
_cod_database_code 4126364
_shelx_shelxl_version_number 2016/6
_shelx_space_group_comment
;
The symmetry employed for this shelxl refinement is uniquely defined
by the following loop, which should always be used as a source of
symmetry information in preference to the above space-group names.
They are only intended as comments.
;
_shelx_estimated_absorpt_t_min 0.476
_shelx_estimated_absorpt_t_max 0.549

loop_
_space_group_symop_operation_xyz
'x, y, z'
'-x+1/2, -y, z+1/2'
'-x, y+1/2, -z+1/2'
'x+1/2, -y+1/2, -z'
'z, x, y'
'z+1/2, -x+1/2, -y'
'-z+1/2, -x, y+1/2'
'-z, x+1/2, -y+1/2'
'y, z, x'
'-y, z+1/2, -x+1/2'
'y+1/2, -z+1/2, -x'
'-y+1/2, -z, x+1/2'

loop_
_atom_site_label
_atom_site_type_symbol
_atom_site_fract_x
_atom_site_fract_y
_atom_site_fract_z
_atom_site_U_iso_or_equiv
_atom_site_adp_type
_atom_site_occupancy
_atom_site_site_symmetry_order
_atom_site_calc_flag
_atom_site_refinement_flags_posn
_atom_site_refinement_flags_adp
_atom_site_refinement_flags_occupancy
C3A C 0.56954(5) 0.30436(6) 0.80627(6) 0.00674(17) Uani 1 1 d . . .
C6B C 0.77332(6) 0.18407(5) 0.50440(5) 0.00649(17) Uani 1 1 d . . .
C1A C 0.69715(5) 0.30285(5) 0.80285(5) 0.0059(3) Uani 1 3 d S T P
C3B C 0.70063(5) 0.18341(6) 0.62508(6) 0.00732(17) Uani 1 1 d . . .
C1B C 0.80624(5) 0.19376(5) 0.69376(5) 0.0059(3) Uani 1 3 d S T P
C13B C 0.77448(6) 0.17543(6) 0.37656(6) 0.01054(19) Uani 1 1 d . . .
C12A C 0.56435(6) 0.08697(5) 0.82714(6) 0.00796(18) Uani 1 1 d . . .
C5A C 0.50668(6) 0.20194(6) 0.81853(6) 0.00773(18) Uani 1 1 d . . .
C14B C 0.86856(6) 0.12758(7) 0.44378(6) 0.0123(2) Uani 1 1 d . . .
C2B C 0.77076(5) 0.18959(5) 0.62647(5) 0.00626(17) Uani 1 1 d . . .
C5B C 0.70302(6) 0.17871(6) 0.50428(5) 0.00723(17) Uani 1 1 d . . .
C4B C 0.66559(5) 0.17843(6) 0.56435(6) 0.00683(17) Uani 1 1 d . . .
C9B C 0.55683(6) 0.21996(7) 0.61625(6) 0.0152(2) Uani 1 1 d . . .
C14A C 0.50475(6) 0.05592(6) 0.78886(6) 0.0126(2) Uani 1 1 d . . .
C7A C 0.62726(6) 0.19793(5) 0.81194(6) 0.00701(17) Uani 1 1 d . . .
C8A C 0.44366(6) 0.31551(5) 0.81143(5) 0.00731(17) Uani 1 1 d . . .
C12B C 0.81634(5) 0.18460(6) 0.44040(6) 0.00757(17) Uani 1 1 d . . .
C8B C 0.58883(5) 0.17077(6) 0.56558(6) 0.00841(18) Uani 1 1 d . . .
C11A C 0.37918(6) 0.27446(6) 0.82102(7) 0.0112(2) Uani 1 1 d . . .
C6A C 0.56640(6) 0.16371(5) 0.81792(6) 0.00672(17) Uani 1 1 d . . .
C2A C 0.62919(5) 0.26820(5) 0.80638(5) 0.00613(17) Uani 1 1 d . . .
C7B C 0.80622(5) 0.19011(6) 0.56623(5) 0.00701(17) Uani 1 1 d . . .
C13A C 0.55664(7) 0.07213(6) 0.90282(6) 0.0136(2) Uani 1 1 d . . .
C15B C 0.85288(6) 0.25289(6) 0.43588(6) 0.0118(2) Uani 1 1 d . . .
C9A C 0.43950(6) 0.35140(6) 0.74294(6) 0.0115(2) Uani 1 1 d . . .
C10B C 0.57170(6) 0.09845(6) 0.58732(7) 0.0166(2) Uani 1 1 d . . .
C4A C 0.50723(5) 0.27193(6) 0.81269(5) 0.00649(17) Uani 1 1 d . . .
C11B C 0.55718(6) 0.18400(7) 0.49667(6) 0.0160(2) Uani 1 1 d . . .
C10A C 0.44749(6) 0.36846(6) 0.86804(6) 0.0116(2) Uani 1 1 d . . .
C15A C 0.62899(6) 0.05291(6) 0.80163(6) 0.0126(2) Uani 1 1 d . . .
H5B H 0.67703(14) 0.17461(16) 0.45677(13) 0.0223(5) Uani 1 1 d . . .
H3A H 0.57171(14) 0.35868(13) 0.80088(16) 0.0221(5) Uani 1 1 d . . .
H7A H 0.67458(13) 0.17054(14) 0.81197(16) 0.0211(5) Uani 1 1 d . . .
H3B H 0.67356(14) 0.18246(17) 0.67288(13) 0.0229(5) Uani 1 1 d . . .
H7B H 0.86065(13) 0.19556(16) 0.56809(14) 0.0214(5) Uani 1 1 d . . .
H1A H 0.72879(13) 0.27121(13) 0.77121(13) 0.0180(7) Uani 1 3 d S T P
H5A H 0.45883(13) 0.17620(14) 0.82380(16) 0.0225(5) Uani 1 1 d . . .
H11A H 0.33563(15) 0.30808(16) 0.81949(19) 0.0292(6) Uani 1 1 d . . .
H13A H 0.80748(16) 0.17523(19) 0.33252(14) 0.0282(6) Uani 1 1 d . . .
H1B H 0.77433(12) 0.22567(12) 0.72567(12) 0.0188(7) Uani 1 3 d S T P
H11B H 0.37267(17) 0.23735(17) 0.78155(18) 0.0300(6) Uani 1 1 d . . .
H11D H 0.50250(15) 0.1806(2) 0.50052(16) 0.0351(7) Uani 1 1 d . . .
H11C H 0.37874(17) 0.24877(18) 0.86949(19) 0.0305(6) Uani 1 1 d . . .
H14D H 0.50582(17) 0.00113(15) 0.7934(2) 0.0321(6) Uani 1 1 d . . .
H13B H 0.74699(18) 0.12777(18) 0.37686(17) 0.0305(6) Uani 1 1 d . . .
H13C H 0.73793(17) 0.21580(18) 0.36975(17) 0.0294(6) Uani 1 1 d . . .
H10D H 0.40227(17) 0.39948(17) 0.8682(2) 0.0314(6) Uani 1 1 d . . .
H14A H 0.89962(18) 0.1270(2) 0.39851(17) 0.0327(7) Uani 1 1 d . . .
H15D H 0.62375(16) -0.00157(14) 0.8066(2) 0.0323(7) Uani 1 1 d . . .
H15A H 0.88312(18) 0.25563(19) 0.39034(17) 0.0309(7) Uani 1 1 d . . .
H9AA H 0.39461(17) 0.38314(18) 0.74068(19) 0.0310(6) Uani 1 1 d . . .
H9AB H 0.4365(2) 0.31449(18) 0.70220(16) 0.0317(6) Uani 1 1 d . . .
H15B H 0.81659(18) 0.29415(15) 0.4346(2) 0.0313(6) Uani 1 1 d . . .
H14B H 0.90197(17) 0.1322(2) 0.48706(16) 0.0316(6) Uani 1 1 d . . .
H9AC H 0.48332(17) 0.38311(18) 0.73398(18) 0.0310(6) Uani 1 1 d . . .
H9BA H 0.50215(15) 0.2141(2) 0.61556(19) 0.0347(7) Uani 1 1 d . . .
H13D H 0.51053(17) 0.09380(18) 0.92223(16) 0.0325(6) Uani 1 1 d . . .
H15E H 0.63878(18) 0.06408(18) 0.74885(17) 0.0335(6) Uani 1 1 d . . .
H15C H 0.88616(19) 0.2612(2) 0.47873(18) 0.0330(7) Uani 1 1 d . . .
H10E H 0.49036(17) 0.40189(17) 0.86168(19) 0.0315(6) Uani 1 1 d . . .
H14C H 0.84391(19) 0.07865(17) 0.4475(2) 0.0343(7) Uani 1 1 d . . .
H10F H 0.4517(2) 0.34425(19) 0.91691(16) 0.0340(7) Uani 1 1 d . . .
H11E H 0.56947(18) 0.2341(2) 0.47817(18) 0.0362(7) Uani 1 1 d . . .
H10A H 0.51710(16) 0.09120(19) 0.5893(2) 0.0360(7) Uani 1 1 d . . .
H11F H 0.57322(17) 0.1475(2) 0.45881(15) 0.0354(7) Uani 1 1 d . . .
H15F H 0.67339(14) 0.06766(16) 0.83019(18) 0.0303(6) Uani 1 1 d . . .
H10B H 0.59242(19) 0.08749(19) 0.63681(19) 0.0383(7) Uani 1 1 d . . .
H14E H 0.45629(14) 0.07265(16) 0.80836(19) 0.0312(6) Uani 1 1 d . . .
H13E H 0.59850(18) 0.09297(18) 0.93119(16) 0.0341(6) Uani 1 1 d . . .
H9BB H 0.56865(19) 0.27177(17) 0.6032(2) 0.0384(7) Uani 1 1 d . . .
H13F H 0.5551(2) 0.01772(15) 0.91193(17) 0.0327(6) Uani 1 1 d . . .
H14F H 0.50690(19) 0.06852(19) 0.73554(16) 0.0350(7) Uani 1 1 d . . .
H9BC H 0.57342(18) 0.2115(2) 0.66759(16) 0.0380(8) Uani 1 1 d . . .
H10C H 0.59221(19) 0.06205(17) 0.5519(2) 0.0392(7) Uani 1 1 d . . .

loop_
_atom_site_aniso_label
_atom_site_aniso_U_11
_atom_site_aniso_U_22
_atom_site_aniso_U_33
_atom_site_aniso_U_23
_atom_site_aniso_U_13
_atom_site_aniso_U_12
C3A 0.0052(4) 0.0061(4) 0.0089(4) 0.0002(3) -0.0003(3) 0.0002(3)
C6B 0.0053(4) 0.0087(4) 0.0054(4) 0.0004(3) 0.0003(3) -0.0004(3)
C1A 0.0059(3) 0.0059(3) 0.0059(3) -0.0002(3) 0.0002(3) 0.0002(3)
C3B 0.0056(4) 0.0093(4) 0.0071(4) -0.0003(3) 0.0002(3) -0.0006(3)
C1B 0.0059(3) 0.0059(3) 0.0059(3) -0.0001(3) 0.0001(3) 0.0001(3)
C13B 0.0094(5) 0.0159(5) 0.0063(4) 0.0001(4) -0.0009(3) -0.0006(4)
C12A 0.0069(4) 0.0064(4) 0.0106(4) 0.0006(3) 0.0000(3) 0.0001(3)
C5A 0.0062(4) 0.0063(4) 0.0107(4) 0.0005(3) 0.0002(3) 0.0005(3)
C14B 0.0118(5) 0.0152(5) 0.0098(5) 0.0013(4) 0.0016(4) 0.0057(4)
C2B 0.0054(4) 0.0074(4) 0.0060(4) 0.0005(3) -0.0002(3) 0.0001(3)
C5B 0.0053(4) 0.0099(4) 0.0065(4) 0.0000(3) 0.0000(3) 0.0000(3)
C4B 0.0050(4) 0.0090(4) 0.0065(4) 0.0001(3) -0.0002(3) -0.0005(3)
C9B 0.0077(4) 0.0224(6) 0.0155(5) -0.0057(4) 0.0005(4) 0.0024(4)
C14A 0.0116(5) 0.0081(4) 0.0180(5) -0.0014(4) -0.0023(4) -0.0015(3)
C7A 0.0063(4) 0.0056(4) 0.0092(4) 0.0002(3) -0.0003(3) 0.0000(3)
C8A 0.0058(4) 0.0072(4) 0.0090(4) -0.0005(3) -0.0005(3) 0.0008(3)
C12B 0.0065(4) 0.0097(4) 0.0065(4) 0.0009(3) 0.0004(3) 0.0007(3)
C8B 0.0049(4) 0.0122(5) 0.0081(4) 0.0004(3) -0.0001(3) -0.0011(3)
C11A 0.0081(5) 0.0088(5) 0.0169(5) 0.0009(4) -0.0003(4) 0.0003(4)
C6A 0.0063(4) 0.0046(4) 0.0093(4) 0.0010(3) -0.0004(3) 0.0006(3)
C2A 0.0061(4) 0.0051(4) 0.0072(4) 0.0002(3) -0.0001(3) 0.0004(3)
C7B 0.0055(4) 0.0094(4) 0.0061(4) 0.0000(3) 0.0004(3) -0.0001(3)
C13A 0.0177(5) 0.0108(5) 0.0124(5) 0.0035(4) 0.0010(4) 0.0000(4)
C15B 0.0114(5) 0.0126(5) 0.0115(5) 0.0015(4) 0.0020(4) -0.0040(4)
C9A 0.0108(5) 0.0123(5) 0.0114(5) 0.0032(4) -0.0020(4) 0.0014(4)
C10B 0.0128(5) 0.0145(5) 0.0224(6) 0.0026(4) 0.0025(4) -0.0049(4)
C4A 0.0050(4) 0.0062(4) 0.0082(4) 0.0004(3) -0.0006(3) 0.0004(3)
C11B 0.0082(5) 0.0300(6) 0.0097(5) 0.0017(4) -0.0018(4) -0.0009(4)
C10A 0.0104(5) 0.0111(5) 0.0132(5) -0.0044(4) 0.0000(4) 0.0019(4)
C15A 0.0097(4) 0.0083(4) 0.0199(5) -0.0010(4) 0.0024(4) 0.0011(3)
H5B 0.0176(11) 0.0360(14) 0.0134(10) -0.0010(9) -0.0030(8) -0.0028(10)
H3A 0.0198(11) 0.0136(10) 0.0330(13) 0.0009(9) 0.0008(9) 0.0014(8)
H7A 0.0135(10) 0.0175(11) 0.0322(13) 0.0024(9) -0.0002(9) 0.0051(8)
H3B 0.0168(11) 0.0371(14) 0.0148(10) -0.0005(10) 0.0035(8) -0.0002(10)
H7B 0.0114(10) 0.0342(14) 0.0187(11) 0.0002(10) -0.0002(8) -0.0032(9)
H1A 0.0180(7) 0.0180(7) 0.0180(7) -0.0025(8) 0.0025(8) 0.0025(8)
H5A 0.0145(10) 0.0174(11) 0.0357(14) -0.0001(10) 0.0010(9) -0.0050(8)
H11A 0.0169(11) 0.0240(13) 0.0467(18) 0.0020(12) 0.0008(11) 0.0043(9)
H13A 0.0236(13) 0.0472(18) 0.0138(11) -0.0011(11) 0.0054(9) -0.0013(12)
H1B 0.0188(7) 0.0188(7) 0.0188(7) -0.0040(8) 0.0040(8) 0.0040(8)
H11B 0.0251(13) 0.0251(13) 0.0397(17) -0.0111(12) -0.0039(12) -0.0062(11)
H11D 0.0142(11) 0.062(2) 0.0289(14) 0.0028(14) -0.0039(9) -0.0017(12)
H11C 0.0269(14) 0.0339(15) 0.0308(15) 0.0134(12) 0.0035(11) -0.0045(11)
H14D 0.0317(14) 0.0119(11) 0.0526(19) -0.0013(11) -0.0084(13) -0.0029(9)
H13B 0.0345(16) 0.0293(14) 0.0277(14) -0.0008(11) -0.0044(11) -0.0134(12)
H13C 0.0251(13) 0.0371(16) 0.0260(13) 0.0003(11) -0.0045(11) 0.0114(12)
H10D 0.0237(13) 0.0285(14) 0.0419(17) -0.0123(13) -0.0024(12) 0.0110(11)
H14A 0.0306(15) 0.0432(18) 0.0245(13) 0.0035(12) 0.0136(11) 0.0127(13)
H15D 0.0271(13) 0.0132(11) 0.057(2) -0.0011(11) 0.0077(13) 0.0028(9)
H15A 0.0327(16) 0.0372(16) 0.0228(13) 0.0011(11) 0.0108(11) -0.0107(12)
H9AA 0.0253(14) 0.0306(15) 0.0370(16) 0.0088(12) -0.0036(11) 0.0122(11)
H9AB 0.0460(18) 0.0305(15) 0.0185(12) -0.0037(11) -0.0039(12) 0.0009(13)
H15B 0.0297(14) 0.0194(12) 0.0448(18) 0.0036(12) 0.0051(13) 0.0026(10)
H14B 0.0279(14) 0.0454(18) 0.0214(13) -0.0027(12) -0.0070(11) 0.0132(13)
H9AC 0.0224(13) 0.0357(16) 0.0348(16) 0.0134(13) -0.0007(11) -0.0068(11)
H9BA 0.0130(11) 0.053(2) 0.0384(16) -0.0121(14) 0.0007(10) 0.0030(11)
H13D 0.0308(14) 0.0374(15) 0.0294(13) 0.0016(11) 0.0095(11) 0.0074(12)
H15E 0.0345(15) 0.0369(16) 0.0291(14) 0.0018(12) 0.0113(12) 0.0071(12)
H15C 0.0334(16) 0.0377(17) 0.0278(14) 0.0019(12) -0.0087(12) -0.0133(13)
H10E 0.0260(14) 0.0279(14) 0.0407(17) -0.0131(12) 0.0039(12) -0.0084(11)
H14C 0.0372(17) 0.0190(12) 0.0468(19) 0.0025(12) 0.0044(14) 0.0020(11)
H10F 0.050(2) 0.0343(16) 0.0182(12) -0.0012(11) -0.0010(12) 0.0050(14)
H11E 0.0328(15) 0.0412(17) 0.0346(16) 0.0161(13) -0.0047(12) 0.0003(13)
H10A 0.0195(12) 0.0379(16) 0.0506(19) 0.0063(14) 0.0034(12) -0.0119(11)
H11F 0.0295(14) 0.057(2) 0.0201(12) -0.0112(12) -0.0020(10) 0.0000(13)
H15F 0.0177(11) 0.0275(13) 0.0457(17) -0.0040(12) -0.0043(11) 0.0020(9)
H10B 0.0381(16) 0.0390(17) 0.0377(17) 0.0175(14) -0.0047(13) -0.0056(13)
H14E 0.0186(11) 0.0274(13) 0.0475(18) -0.0059(12) -0.0003(11) 0.0002(9)
H13E 0.0386(16) 0.0389(16) 0.0247(13) 0.0026(11) -0.0107(12) -0.0081(13)
H9BB 0.0371(16) 0.0236(13) 0.055(2) -0.0073(13) 0.0087(15) 0.0022(11)
H13F 0.0459(17) 0.0209(12) 0.0313(14) 0.0097(10) 0.0026(13) 0.0015(12)
H14F 0.0410(17) 0.0415(17) 0.0224(13) 0.0007(11) -0.0075(11) -0.0114(13)
H9BC 0.0313(15) 0.060(2) 0.0230(13) -0.0098(13) -0.0043(11) 0.0112(14)
H10C 0.0389(16) 0.0244(14) 0.054(2) -0.0098(14) 0.0118(15) -0.0048(12)

loop_
_atom_type_symbol
_atom_type_description
_atom_type_scat_dispersion_real
_atom_type_scat_dispersion_imag
_atom_type_scat_source
C C 0.0110 0.0050 'Neutron Data Booklet, ILL Grenoble, France (2003) ISBN 0-9704143-7-4'
H H 0.0000 0.0000 'Neutron Data Booklet, ILL Grenoble, France (2003) ISBN 0-9704143-7-4'

loop_
_geom_angle_atom_site_label_1
_geom_angle_atom_site_label_2
_geom_angle_atom_site_label_3
_geom_angle
_geom_angle_site_symmetry_1
_geom_angle_site_symmetry_3
H3A C3A C2A 118.79(18) . .
H3A C3A C4A 120.09(18) . .
C2A C3A C4A 121.13(10) . .
C7B C6B C5B 118.34(10) . .
C7B C6B C12B 117.92(10) . .
C5B C6B C12B 123.73(10) . .
H1A C1A C2A 106.17(8) . 7_665
H1A C1A C2A 106.17(8) . 10_646
C2A C1A C2A 112.56(7) 7_665 10_646
H1A C1A C2A 106.17(8) . .
C2A C1A C2A 112.56(7) 7_665 .
C2A C1A C2A 112.56(7) 10_646 .
H3B C3B C4B 120.33(18) . .
H3B C3B C2B 118.37(18) . .
C4B C3B C2B 121.30(10) . .
H1B C1B C2B 105.82(8) . 7_665
H1B C1B C2B 105.82(8) . 10_646
C2B C1B C2B 112.86(7) 7_665 10_646
H1B C1B C2B 105.82(8) . .
C2B C1B C2B 112.86(7) 7_665 .
C2B C1B C2B 112.86(7) 10_646 .
H13C C13B H13B 107.8(3) . .
H13C C13B H13A 107.6(3) . .
H13B C13B H13A 107.5(3) . .
H13C C13B C12B 112.2(2) . .
H13B C13B C12B 111.8(2) . .
H13A C13B C12B 109.8(2) . .
C6A C12A C14A 111.09(9) . .
C6A C12A C15A 112.05(9) . .
C14A C12A C15A 107.68(9) . .
C6A C12A C13A 108.01(9) . .
C14A C12A C13A 109.26(10) . .
C15A C12A C13A 108.70(10) . .
H5A C5A C4A 119.00(18) . .
H5A C5A C6A 119.00(18) . .
C4A C5A C6A 122.00(10) . .
H14B C14B H14A 107.9(3) . .
H14B C14B H14C 107.2(3) . .
H14A C14B H14C 107.5(3) . .
H14B C14B C12B 112.5(2) . .
H14A C14B C12B 110.7(2) . .
H14C C14B C12B 110.9(2) . .
C7B C2B C3B 119.27(10) . .
C7B C2B C1B 121.64(10) . .
C3B C2B C1B 119.08(10) . .
H5B C5B C6B 118.97(18) . .
H5B C5B C4B 119.29(18) . .
C6B C5B C4B 121.75(10) . .
C3B C4B C5B 118.00(10) . .
C3B C4B C8B 119.28(10) . .
C5B C4B C8B 122.69(10) . .
H9BC C9B H9BB 107.7(3) . .
H9BC C9B H9BA 107.3(3) . .
H9BB C9B H9BA 108.2(3) . .
H9BC C9B C8B 113.0(2) . .
H9BB C9B C8B 110.9(2) . .
H9BA C9B C8B 109.6(2) . .
H14F C14A H14E 108.1(3) . .
H14F C14A H14D 107.9(3) . .
H14E C14A H14D 107.0(3) . .
H14F C14A C12A 111.0(2) . .
H14E C14A C12A 112.5(2) . .
H14D C14A C12A 110.1(2) . .
H7A C7A C6A 120.46(18) . .
H7A C7A C2A 118.40(18) . .
C6A C7A C2A 121.14(10) . .
C11A C8A C4A 112.76(9) . .
C11A C8A C9A 108.18(9) . .
C4A C8A C9A 108.71(9) . .
C11A C8A C10A 108.31(9) . .
C4A C8A C10A 109.46(9) . .
C9A C8A C10A 109.37(9) . .
C13B C12B C6B 112.62(9) . .
C13B C12B C14B 108.40(10) . .
C6B C12B C14B 109.58(9) . .
C13B C12B C15B 108.24(9) . .
C6B C12B C15B 108.50(9) . .
C14B C12B C15B 109.46(9) . .
C11B C8B C4B 112.20(9) . .
C11B C8B C10B 108.72(10) . .
C4B C8B C10B 108.50(10) . .
C11B C8B C9B 107.83(10) . .
C4B C8B C9B 110.98(10) . .
C10B C8B C9B 108.53(10) . .
H11B C11A H11C 108.6(3) . .
H11B C11A H11A 107.5(3) . .
H11C C11A H11A 107.7(3) . .
H11B C11A C8A 111.9(2) . .
H11C C11A C8A 111.5(2) . .
H11A C11A C8A 109.5(2) . .
C7A C6A C5A 117.96(10) . .
C7A C6A C12A 121.20(10) . .
C5A C6A C12A 120.78(10) . .
C3A C2A C7A 119.56(10) . .
C3A C2A C1A 121.72(10) . .
C7A C2A C1A 118.69(10) . .
H7B C7B C2B 118.42(17) . .
H7B C7B C6B 120.25(17) . .
C2B C7B C6B 121.33(10) . .
H13D C13A H13E 108.1(3) . .
H13D C13A H13F 108.1(3) . .
H13E C13A H13F 108.1(3) . .
H13D C13A C12A 110.8(2) . .
H13E C13A C12A 111.0(2) . .
H13F C13A C12A 110.7(2) . .
H15A C15B H15C 107.9(3) . .
H15A C15B H15B 107.9(3) . .
H15C C15B H15B 107.8(3) . .
H15A C15B C12B 110.7(2) . .
H15C C15B C12B 111.9(2) . .
H15B C15B C12B 110.6(2) . .
H9AC C9A H9AA 108.2(3) . .
H9AC C9A H9AB 108.1(3) . .
H9AA C9A H9AB 108.1(3) . .
H9AC C9A C8A 111.7(2) . .
H9AA C9A C8A 110.3(2) . .
H9AB C9A C8A 110.3(2) . .
H10B C10B H10C 108.0(3) . .
H10B C10B H10A 108.4(3) . .
H10C C10B H10A 107.9(3) . .
H10B C10B C8B 110.9(2) . .
H10C C10B C8B 110.9(2) . .
H10A C10B C8B 110.6(2) . .
C5A C4A C3A 118.21(10) . .
C5A C4A C8A 123.94(10) . .
C3A C4A C8A 117.84(10) . .
H11E C11B H11D 107.7(3) . .
H11E C11B H11F 108.0(3) . .
H11D C11B H11F 107.3(3) . .
H11E C11B C8B 111.5(2) . .
H11D C11B C8B 109.6(2) . .
H11F C11B C8B 112.5(2) . .
H10F C10A H10E 108.3(3) . .
H10F C10A H10D 108.1(3) . .
H10E C10A H10D 107.5(3) . .
H10F C10A C8A 110.7(2) . .
H10E C10A C8A 111.8(2) . .
H10D C10A C8A 110.3(2) . .
H15F C15A H15E 107.6(3) . .
H15F C15A H15D 107.3(3) . .
H15E C15A H15D 107.8(3) . .
H15F C15A C12A 112.73(19) . .
H15E C15A C12A 112.1(2) . .
H15D C15A C12A 109.10(19) . .
C1A H1A H1B 180.0(6) . .
C1B H1B H1A 180.0(6) . .

loop_
_geom_bond_atom_site_label_1
_geom_bond_atom_site_label_2
_geom_bond_distance
_geom_bond_site_symmetry_2
C3A H3A 1.085(3) .
C3A C2A 1.3852(15) .
C3A C4A 1.4009(15) .
C6B C7B 1.3960(15) .
C6B C5B 1.4002(16) .
C6B C12B 1.5315(16) .
C1A H1A 1.088(5) .
C1A C2A 1.5166(12) 7_665
C1A C2A 1.5166(12) 10_646
C1A C2A 1.5166(12) .
C3B H3B 1.091(3) .
C3B C4B 1.3961(15) .
C3B C2B 1.3985(15) .
C1B H1B 1.098(5) .
C1B C2B 1.5130(12) 7_665
C1B C2B 1.5130(12) 10_646
C1B C2B 1.5130(12) .
C13B H13C 1.090(3) .
C13B H13B 1.093(3) .
C13B H13A 1.093(3) .
C13B C12B 1.5270(16) .
C12A C6A 1.5354(15) .
C12A C14A 1.5361(16) .
C12A C15A 1.5370(16) .
C12A C13A 1.5392(16) .
C5A H5A 1.084(3) .
C5A C4A 1.3948(16) .
C5A C6A 1.4083(15) .
C14B H14B 1.090(3) .
C14B H14A 1.090(3) .
C14B H14C 1.091(4) .
C14B C12B 1.5372(17) .
C2B C7B 1.3882(15) .
C5B H5B 1.079(3) .
C5B C4B 1.4055(15) .
C4B C8B 1.5323(15) .
C9B H9BC 1.085(3) .
C9B H9BB 1.086(4) .
C9B H9BA 1.092(3) .
C9B C8B 1.5398(17) .
C14A H14F 1.089(3) .
C14A H14E 1.089(3) .
C14A H14D 1.092(3) .
C7A H7A 1.086(3) .
C7A C6A 1.3918(15) .
C7A C2A 1.4005(15) .
C8A C11A 1.5301(16) .
C8A C4A 1.5309(16) .
C8A C9A 1.5378(16) .
C8A C10A 1.5412(16) .
C12B C15B 1.5408(17) .
C8B C11B 1.5286(16) .
C8B C10B 1.5378(17) .
C11A H11B 1.084(3) .
C11A H11C 1.089(3) .
C11A H11A 1.093(3) .
C7B H7B 1.087(3) .
C13A H13D 1.083(3) .
C13A H13E 1.086(3) .
C13A H13F 1.096(3) .
C15B H15A 1.087(3) .
C15B H15C 1.090(3) .
C15B H15B 1.092(3) .
C9A H9AC 1.089(3) .
C9A H9AA 1.093(3) .
C9A H9AB 1.093(3) .
C10B H10B 1.088(4) .
C10B H10C 1.088(4) .
C10B H10A 1.095(3) .
C11B H11E 1.089(4) .
C11B H11D 1.091(3) .
C11B H11F 1.092(4) .
C10A H10F 1.086(4) .
C10A H10E 1.087(3) .
C10A H10D 1.089(3) .
C15A H15F 1.089(3) .
C15A H15E 1.089(3) .
C15A H15D 1.091(3) .
H1A H1B 1.566(5) .
H1B H1A 1.566(5) .

loop_
_geom_torsion_atom_site_label_1
_geom_torsion_atom_site_label_2
_geom_torsion_atom_site_label_3
_geom_torsion_atom_site_label_4
_geom_torsion
_geom_torsion_site_symmetry_1
H3B C3B C2B C7B 179.2(2) .
C4B C3B C2B C7B -0.64(17) .
H3B C3B C2B C1B 0.8(3) .
C4B C3B C2B C1B -179.09(10) .
H1B C1B C2B C7B 141.73(9) .
C2B C1B C2B C7B 26.45(17) 7_665
C2B C1B C2B C7B -102.99(10) 10_646
H1B C1B C2B C3B -39.85(10) .
C2B C1B C2B C3B -155.13(11) 7_665
C2B C1B C2B C3B 75.43(18) 10_646
C7B C6B C5B H5B 179.3(2) .
C12B C6B C5B H5B 0.1(3) .
C7B C6B C5B C4B -0.80(17) .
C12B C6B C5B C4B 180.00(10) .
H3B C3B C4B C5B -178.9(2) .
C2B C3B C4B C5B 1.00(16) .
H3B C3B C4B C8B -0.7(3) .
C2B C3B C4B C8B 179.16(11) .
H5B C5B C4B C3B 179.6(2) .
C6B C5B C4B C3B -0.27(16) .
H5B C5B C4B C8B 1.5(3) .
C6B C5B C4B C8B -178.36(11) .
C6A C12A C14A H14F 57.0(3) .
C15A C12A C14A H14F -66.0(3) .
C13A C12A C14A H14F 176.1(2) .
C6A C12A C14A H14E -64.3(2) .
C15A C12A C14A H14E 172.7(2) .
C13A C12A C14A H14E 54.8(2) .
C6A C12A C14A H14D 176.5(2) .
C15A C12A C14A H14D 53.5(3) .
C13A C12A C14A H14D -64.4(3) .
H13C C13B C12B C6B 61.4(3) .
H13B C13B C12B C6B -59.8(3) .
H13A C13B C12B C6B -179.0(2) .
H13C C13B C12B C14B -177.2(2) .
H13B C13B C12B C14B 61.7(3) .
H13A C13B C12B C14B -57.5(2) .
H13C C13B C12B C15B -58.5(3) .
H13B C13B C12B C15B -179.7(2) .
H13A C13B C12B C15B 61.1(2) .
C7B C6B C12B C13B 178.19(10) .
C5B C6B C12B C13B -2.60(15) .
C7B C6B C12B C14B 57.45(13) .
C5B C6B C12B C14B -123.34(12) .
C7B C6B C12B C15B -62.01(13) .
C5B C6B C12B C15B 117.19(12) .
H14B C14B C12B C13B 177.3(3) .
H14A C14B C12B C13B 56.5(3) .
H14C C14B C12B C13B -62.7(3) .
H14B C14B C12B C6B -59.4(3) .
H14A C14B C12B C6B 179.8(3) .
H14C C14B C12B C6B 60.6(3) .
H14B C14B C12B C15B 59.5(3) .
H14A C14B C12B C15B -61.3(3) .
H14C C14B C12B C15B 179.4(3) .
C3B C4B C8B C11B 165.39(11) .
C5B C4B C8B C11B -16.54(16) .
C3B C4B C8B C10B -74.47(13) .
C5B C4B C8B C10B 103.59(13) .
C3B C4B C8B C9B 44.68(14) .
C5B C4B C8B C9B -137.25(11) .
H9BC C9B C8B C11B 175.4(3) .
H9BB C9B C8B C11B -63.6(3) .
H9BA C9B C8B C11B 55.8(3) .
H9BC C9B C8B C4B -61.4(3) .
H9BB C9B C8B C4B 59.7(3) .
H9BA C9B C8B C4B 179.0(3) .
H9BC C9B C8B C10B 57.8(3) .
H9BB C9B C8B C10B 178.8(3) .
H9BA C9B C8B C10B -61.8(3) .
C4A C8A C11A H11B -60.7(3) .
C9A C8A C11A H11B 59.5(2) .
C10A C8A C11A H11B 178.0(2) .
C4A C8A C11A H11C 61.1(3) .
C9A C8A C11A H11C -178.6(2) .
C10A C8A C11A H11C -60.2(3) .
C4A C8A C11A H11A -179.8(2) .
C9A C8A C11A H11A -59.5(2) .
C10A C8A C11A H11A 58.9(2) .
H7A C7A C6A C5A 179.1(2) .
C2A C7A C6A C5A -0.28(16) .
H7A C7A C6A C12A 2.1(3) .
C2A C7A C6A C12A -177.28(10) .
H5A C5A C6A C7A -179.2(2) .
C4A C5A C6A C7A 0.65(17) .
H5A C5A C6A C12A -2.2(3) .
C4A C5A C6A C12A 177.66(10) .
C14A C12A C6A C7A -142.91(11) .
C15A C12A C6A C7A -22.41(15) .
C13A C12A C6A C7A 97.28(12) .
C14A C12A C6A C5A 40.17(14) .
C15A C12A C6A C5A 160.67(10) .
C13A C12A C6A C5A -79.64(13) .
H3A C3A C2A C7A -178.7(2) .
C4A C3A C2A C7A 1.02(17) .
H3A C3A C2A C1A 3.2(2) .
C4A C3A C2A C1A -177.01(10) .
H7A C7A C2A C3A -180.0(2) .
C6A C7A C2A C3A -0.54(17) .
H7A C7A C2A C1A -1.9(2) .
C6A C7A C2A C1A 177.55(10) .
H1A C1A C2A C3A -142.21(9) .
C2A C1A C2A C3A -26.45(17) 7_665
C2A C1A C2A C3A 102.04(10) 10_646
H1A C1A C2A C7A 39.74(10) .
C2A C1A C2A C7A 155.50(11) 7_665
C2A C1A C2A C7A -76.01(18) 10_646
C3B C2B C7B H7B 179.3(2) .
C1B C2B C7B H7B -2.3(2) .
C3B C2B C7B C6B -0.49(16) .
C1B C2B C7B C6B 177.92(10) .
C5B C6B C7B H7B -178.6(2) .
C12B C6B C7B H7B 0.7(2) .
C5B C6B C7B C2B 1.19(16) .
C12B C6B C7B C2B -179.56(10) .
C6A C12A C13A H13D 60.4(2) .
C14A C12A C13A H13D -60.6(2) .
C15A C12A C13A H13D -177.8(2) .
C6A C12A C13A H13E -59.8(3) .
C14A C12A C13A H13E 179.3(2) .
C15A C12A C13A H13E 62.0(3) .
C6A C12A C13A H13F -179.8(2) .
C14A C12A C13A H13F 59.3(3) .
C15A C12A C13A H13F -58.0(3) .
C13B C12B C15B H15A -56.2(3) .
C6B C12B C15B H15A -178.7(3) .
C14B C12B C15B H15A 61.8(3) .
C13B C12B C15B H15C -176.5(3) .
C6B C12B C15B H15C 61.0(3) .
C14B C12B C15B H15C -58.6(3) .
C13B C12B C15B H15B 63.4(3) .
C6B C12B C15B H15B -59.1(3) .
C14B C12B C15B H15B -178.7(2) .
C11A C8A C9A H9AC 177.8(2) .
C4A C8A C9A H9AC -59.4(3) .
C10A C8A C9A H9AC 60.1(3) .
C11A C8A C9A H9AA 57.5(3) .
C4A C8A C9A H9AA -179.8(2) .
C10A C8A C9A H9AA -60.3(3) .
C11A C8A C9A H9AB -61.9(3) .
C4A C8A C9A H9AB 60.9(3) .
C10A C8A C9A H9AB -179.7(2) .
C11B C8B C10B H10B -178.7(3) .
C4B C8B C10B H10B 59.1(3) .
C9B C8B C10B H10B -61.6(3) .
C11B C8B C10B H10C 61.3(3) .
C4B C8B C10B H10C -61.0(3) .
C9B C8B C10B H10C 178.3(3) .
C11B C8B C10B H10A -58.3(3) .
C4B C8B C10B H10A 179.4(3) .
C9B C8B C10B H10A 58.7(3) .
H5A C5A C4A C3A 179.7(2) .
C6A C5A C4A C3A -0.19(17) .
H5A C5A C4A C8A -1.6(3) .
C6A C5A C4A C8A 178.52(10) .
H3A C3A C4A C5A 179.1(2) .
C2A C3A C4A C5A -0.66(16) .
H3A C3A C4A C8A 0.3(2) .
C2A C3A C4A C8A -179.44(10) .
C11A C8A C4A C5A 3.04(15) .
C9A C8A C4A C5A -116.92(12) .
C10A C8A C4A C5A 123.67(12) .
C11A C8A C4A C3A -178.25(10) .
C9A C8A C4A C3A 61.78(13) .
C10A C8A C4A C3A -57.63(13) .
C4B C8B C11B H11E -57.9(3) .
C10B C8B C11B H11E -177.9(2) .
C9B C8B C11B H11E 64.6(3) .
C4B C8B C11B H11D -177.1(3) .
C10B C8B C11B H11D 62.9(3) .
C9B C8B C11B H11D -54.6(3) .
C4B C8B C11B H11F 63.7(3) .
C10B C8B C11B H11F -56.4(3) .
C9B C8B C11B H11F -173.8(2) .
C11A C8A C10A H10F 63.6(3) .
C4A C8A C10A H10F -59.7(3) .
C9A C8A C10A H10F -178.7(3) .
C11A C8A C10A H10E -175.5(3) .
C4A C8A C10A H10E 61.2(3) .
C9A C8A C10A H10E -57.8(3) .
C11A C8A C10A H10D -56.0(3) .
C4A C8A C10A H10D -179.3(3) .
C9A C8A C10A H10D 61.7(3) .
C6A C12A C15A H15F 64.2(2) .
C14A C12A C15A H15F -173.3(2) .
C13A C12A C15A H15F -55.0(2) .
C6A C12A C15A H15E -57.3(3) .
C14A C12A C15A H15E 65.1(2) .
C13A C12A C15A H15E -176.6(2) .
C6A C12A C15A H15D -176.7(3) .
C14A C12A C15A H15D -54.2(3) .
C13A C12A C15A H15D 64.0(3) .
